data_4334398
loop_
_publ_author_name
'Julia R. Khusnutdinova'
'Jia Luo'
'Nigam P. Rath'
'Liviu M. Mirica'

_publ_section_title
;
 Late First-Row Transition Metal Complexes of a Tetradentate Pyridinophane
 Ligand: Electronic Properties and Reactivity Implications
;
_journal_name_full 'Inorganic Chemistry'
_journal_page_first 3920
_journal_page_last 3932
_journal_paper_doi 10.1021/ic400260z
_journal_volume 52
_journal_year 2013
_chemical_formula_moiety 'C25 H35 F3 N5 O3 S Zn, C F3 O3 S, C2 H3 N '
_chemical_formula_sum 'C28 H38 F6 N6 O6 S2 Zn'
_chemical_formula_weight 798.13
_space_group_IT_number 14
_symmetry_cell_setting monoclinic
_symmetry_space_group_name_Hall '-P 2ybc'
_symmetry_space_group_name_H-M 'P 1 21/c 1'
_atom_sites_solution_hydrogens geom
_atom_sites_solution_primary direct
_atom_sites_solution_secondary difmap
_audit_creation_method SHELXL-97
_cell_angle_alpha 90.00
_cell_angle_beta 114.982(6)
_cell_angle_gamma 90.00
_cell_formula_units_Z 4
_cell_length_a 17.135(2)
_cell_length_b 13.4530(17)
_cell_length_c 16.757(2)
_cell_measurement_reflns_used 9887
_cell_measurement_temperature 173(2)
_cell_measurement_theta_max 25.35
_cell_measurement_theta_min 2.62
_cell_volume 3501.4(8)
_computing_cell_refinement 'Bruker SAINT'
_computing_data_collection 'Bruker APEX2'
_computing_data_reduction 'Bruker SAINT'
_computing_molecular_graphics 'Bruker SHELXTL'
_computing_publication_material 'Bruker SHELXTL'
_computing_structure_refinement 'SHELXL-97 (Sheldrick, 2008)'
_computing_structure_solution 'SHELXS-97 (Sheldrick, 2008)'
_diffrn_ambient_temperature 173(2)
_diffrn_measured_fraction_theta_full 0.994
_diffrn_measured_fraction_theta_max 0.994
_diffrn_measurement_device_type 'Bruker APEX-II CCD'
_diffrn_measurement_method '\f and \w scans'
_diffrn_radiation_monochromator graphite
_diffrn_radiation_source 'fine-focus sealed tube'
_diffrn_radiation_type MoK\a
_diffrn_radiation_wavelength 0.71073
_diffrn_reflns_av_R_equivalents 0.0631
_diffrn_reflns_av_sigmaI/netI 0.0365
_diffrn_reflns_limit_h_max 21
_diffrn_reflns_limit_h_min -21
_diffrn_reflns_limit_k_max 16
_diffrn_reflns_limit_k_min -13
_diffrn_reflns_limit_l_max 20
_diffrn_reflns_limit_l_min -20
_diffrn_reflns_number 84630
_diffrn_reflns_theta_full 26.50
_diffrn_reflns_theta_max 26.50
_diffrn_reflns_theta_min 2.00
_exptl_absorpt_coefficient_mu 0.902
_exptl_absorpt_correction_T_max 0.8880
_exptl_absorpt_correction_T_min 0.7338
_exptl_absorpt_correction_type multi-scan
_exptl_absorpt_process_details 'sadabs v2008/1'
_exptl_crystal_colour colourless
_exptl_crystal_density_diffrn 1.514
_exptl_crystal_density_meas ?
_exptl_crystal_description rectangular
_exptl_crystal_F_000 1648
_exptl_crystal_size_max 0.37
_exptl_crystal_size_mid 0.31
_exptl_crystal_size_min 0.14
_refine_diff_density_max 0.483
_refine_diff_density_min -0.430
_refine_diff_density_rms 0.060
_refine_ls_extinction_method none
_refine_ls_goodness_of_fit_ref 1.014
_refine_ls_hydrogen_treatment constr
_refine_ls_matrix_type full
_refine_ls_number_parameters 460
_refine_ls_number_reflns 7206
_refine_ls_number_restraints 18
_refine_ls_restrained_S_all 1.014
_refine_ls_R_factor_all 0.0626
_refine_ls_R_factor_gt 0.0365
_refine_ls_shift/su_max 0.000
_refine_ls_shift/su_mean 0.000
_refine_ls_structure_factor_coef Fsqd
_refine_ls_weighting_details 'calc w=1/[\s^2^(Fo^2^)+(0.0340P)^2^+3.5838P] where P=(Fo^2^+2Fc^2^)/3'
_refine_ls_weighting_scheme calc
_refine_ls_wR_factor_gt 0.0785
_refine_ls_wR_factor_ref 0.0914
_reflns_number_gt 5237
_reflns_number_total 7206
_reflns_threshold_expression >2sigma(I)
_cod_data_source_file ic400260z_si_002_09.cif
_cod_data_source_block l11311
_cod_depositor_comments
;
The following automatic conversions were performed:

'_exptl_crystal_density_meas' value 'no' was changed to '?' - the
value is perceived as not measured.

Automatic conversion script
Id: cif_fix_values 3008 2015-01-20 13:52:24Z robertas 

The following automatic conversions were performed:

data name '_iucr_refine_instruction_details' was replaced with
'_iucr_refine_instructions_details' as specified in the replacement
file 'data/replacement-values/replacement_tags.lst'.

Automatic conversion script
Id: cif_correct_tags 9268 2022-04-12 08:56:07Z antanas 
;
_cod_database_code 4334398

loop_
_symmetry_equiv_pos_as_xyz
'x, y, z'
'-x, y+1/2, -z+1/2'
'-x, -y, -z'
'x, -y-1/2, z-1/2'

loop_
_atom_site_label
_atom_site_type_symbol
_atom_site_fract_x
_atom_site_fract_y
_atom_site_fract_z
_atom_site_U_iso_or_equiv
_atom_site_adp_type
_atom_site_occupancy
_atom_site_symmetry_multiplicity
_atom_site_calc_flag
_atom_site_refinement_flags
_atom_site_disorder_assembly
_atom_site_disorder_group
Zn1 Zn 0.277297(17) 0.24863(2) 0.189806(16) 0.02101(8) Uani 1 1 d . . .
S1 S 0.17197(4) 0.15673(5) -0.01957(4) 0.02988(16) Uani 1 1 d . A .
S2 S 0.33388(5) 0.75691(6) 0.35193(5) 0.03683(17) Uani 1 1 d . . .
F1 F 0.01103(16) 0.1825(4) -0.0481(3) 0.1113(16) Uani 0.903(6) 1 d PD A 1
F2 F 0.02996(15) 0.1047(3) -0.15017(15) 0.0864(12) Uani 0.903(6) 1 d PD A 1
F3 F 0.0542(2) 0.0346(3) -0.0271(3) 0.1206(16) Uani 0.903(6) 1 d PD A 1
F1' F 0.0230(18) 0.2072(11) -0.0818(18) 0.0864(12) Uani 0.097(6) 1 d PD A 2
F2' F 0.036(2) 0.043(2) -0.119(3) 0.1206(16) Uani 0.097(6) 1 d PD A 2
F3' F 0.0181(17) 0.087(3) -0.0199(16) 0.1113(16) Uani 0.097(6) 1 d PD A 2
F4 F 0.21620(18) 0.7225(2) 0.19451(14) 0.0982(9) Uani 1 1 d . . .
F5 F 0.21779(14) 0.87088(17) 0.23626(15) 0.0753(7) Uani 1 1 d . . .
F6 F 0.16632(13) 0.7556(2) 0.28698(17) 0.0927(9) Uani 1 1 d . . .
O1 O 0.19138(12) 0.17513(15) 0.07260(11) 0.0329(4) Uani 1 1 d . . .
O2 O 0.21453(14) 0.07190(16) -0.03388(12) 0.0435(5) Uani 1 1 d . . .
O3 O 0.17273(15) 0.24320(16) -0.06788(13) 0.0470(5) Uani 1 1 d . . .
O4 O 0.33252(16) 0.65477(17) 0.37196(16) 0.0614(7) Uani 1 1 d . . .
O5 O 0.39113(16) 0.7829(2) 0.3141(2) 0.0739(8) Uani 1 1 d . . .
O6 O 0.33507(18) 0.8234(2) 0.41840(16) 0.0716(8) Uani 1 1 d . . .
N1 N 0.36397(12) 0.31366(15) 0.30332(12) 0.0196(4) Uani 1 1 d . . .
N2 N 0.32224(12) 0.33762(15) 0.12088(12) 0.0207(4) Uani 1 1 d . . .
N3 N 0.40837(13) 0.17361(15) 0.20717(12) 0.0208(4) Uani 1 1 d . . .
N4 N 0.21161(12) 0.39609(15) 0.19657(12) 0.0218(4) Uani 1 1 d . . .
N5 N 0.22688(14) 0.15347(17) 0.25532(13) 0.0287(5) Uani 1 1 d . . .
N6 N 0.14838(18) 0.8501(2) 0.4863(2) 0.0576(8) Uani 1 1 d . . .
C1 C 0.33434(15) 0.37925(18) 0.34363(15) 0.0208(5) Uani 1 1 d . . .
C2 C 0.38791(16) 0.41723(18) 0.42508(15) 0.0234(5) Uani 1 1 d . . .
H2 H 0.3674 0.4648 0.4535 0.028 Uiso 1 1 calc R . .
C3 C 0.47225(16) 0.38423(18) 0.46426(16) 0.0237(5) Uani 1 1 d . . .
H3 H 0.5091 0.4055 0.5221 0.028 Uiso 1 1 calc R . .
C4 C 0.50326(16) 0.32031(18) 0.41965(15) 0.0220(5) Uani 1 1 d . . .
H4 H 0.5616 0.2990 0.4452 0.026 Uiso 1 1 calc R . .
C5 C 0.44707(15) 0.28830(18) 0.33690(15) 0.0204(5) Uani 1 1 d . . .
C6 C 0.47607(15) 0.23561(18) 0.27507(15) 0.0222(5) Uani 1 1 d . . .
H6A H 0.4964 0.2858 0.2449 0.027 Uiso 1 1 calc R . .
H6B H 0.5256 0.1925 0.3100 0.027 Uiso 1 1 calc R . .
C7 C 0.40696(16) 0.19559(18) 0.11933(15) 0.0226(5) Uani 1 1 d . . .
H7A H 0.3686 0.1475 0.0756 0.027 Uiso 1 1 calc R . .
H7B H 0.4656 0.1873 0.1226 0.027 Uiso 1 1 calc R . .
C8 C 0.37583(15) 0.30001(19) 0.08950(15) 0.0219(5) Uani 1 1 d . . .
C9 C 0.40142(17) 0.3561(2) 0.03606(16) 0.0268(6) Uani 1 1 d . . .
H9 H 0.4397 0.3297 0.0139 0.032 Uiso 1 1 calc R . .
C10 C 0.36994(17) 0.4520(2) 0.01548(16) 0.0291(6) Uani 1 1 d . . .
H10 H 0.3839 0.4907 -0.0241 0.035 Uiso 1 1 calc R . .
C11 C 0.31832(16) 0.4917(2) 0.05226(16) 0.0265(6) Uani 1 1 d . . .
H11 H 0.2983 0.5582 0.0402 0.032 Uiso 1 1 calc R . .
C12 C 0.29643(15) 0.43213(19) 0.10723(15) 0.0223(5) Uani 1 1 d . . .
C13 C 0.25435(16) 0.47237(19) 0.16375(16) 0.0239(5) Uani 1 1 d . . .
H13A H 0.2987 0.5068 0.2151 0.029 Uiso 1 1 calc R . .
H13B H 0.2109 0.5225 0.1292 0.029 Uiso 1 1 calc R . .
C14 C 0.24126(16) 0.4088(2) 0.29350(15) 0.0245(5) Uani 1 1 d . . .
H14A H 0.2050 0.3676 0.3135 0.029 Uiso 1 1 calc R . .
H14B H 0.2341 0.4792 0.3064 0.029 Uiso 1 1 calc R . .
C15 C 0.42373(16) 0.06424(19) 0.23050(16) 0.0255(5) Uani 1 1 d . . .
C16 C 0.43005(18) 0.0504(2) 0.32373(16) 0.0299(6) Uani 1 1 d . . .
H16A H 0.4833 0.0811 0.3662 0.045 Uiso 1 1 calc R . .
H16B H 0.4305 -0.0207 0.3366 0.045 Uiso 1 1 calc R . .
H16C H 0.3805 0.0820 0.3281 0.045 Uiso 1 1 calc R . .
C17 C 0.50667(18) 0.0274(2) 0.22705(18) 0.0341(6) Uani 1 1 d . . .
H17A H 0.4990 0.0255 0.1657 0.051 Uiso 1 1 calc R . .
H17B H 0.5201 -0.0395 0.2524 0.051 Uiso 1 1 calc R . .
H17C H 0.5540 0.0726 0.2608 0.051 Uiso 1 1 calc R . .
C18 C 0.34838(19) 0.0027(2) 0.16818(17) 0.0335(6) Uani 1 1 d . . .
H18A H 0.2947 0.0288 0.1676 0.050 Uiso 1 1 calc R . .
H18B H 0.3559 -0.0666 0.1880 0.050 Uiso 1 1 calc R . .
H18C H 0.3458 0.0062 0.1087 0.050 Uiso 1 1 calc R . .
C19 C 0.11349(16) 0.4031(2) 0.14848(16) 0.0286(6) Uani 1 1 d . . .
C20 C 0.08886(17) 0.4043(2) 0.04895(16) 0.0328(6) Uani 1 1 d . . .
H20A H 0.1200 0.3514 0.0344 0.049 Uiso 1 1 calc R . .
H20B H 0.1042 0.4688 0.0323 0.049 Uiso 1 1 calc R . .
H20C H 0.0267 0.3935 0.0167 0.049 Uiso 1 1 calc R . .
C21 C 0.07861(18) 0.4964(2) 0.17412(18) 0.0368(7) Uani 1 1 d . . .
H21A H 0.0167 0.5021 0.1370 0.055 Uiso 1 1 calc R . .
H21B H 0.1083 0.5551 0.1658 0.055 Uiso 1 1 calc R . .
H21C H 0.0885 0.4919 0.2360 0.055 Uiso 1 1 calc R . .
C22 C 0.07319(17) 0.3111(2) 0.16858(18) 0.0344(7) Uani 1 1 d . . .
H22A H 0.0907 0.2520 0.1461 0.052 Uiso 1 1 calc R . .
H22B H 0.0103 0.3172 0.1402 0.052 Uiso 1 1 calc R . .
H22C H 0.0926 0.3050 0.2324 0.052 Uiso 1 1 calc R . .
C23 C 0.19393(18) 0.1060(2) 0.28779(17) 0.0313(6) Uani 1 1 d . . .
C24 C 0.1507(2) 0.0474(3) 0.3294(2) 0.0543(9) Uani 1 1 d . . .
H24A H 0.1422 0.0878 0.3737 0.081 Uiso 1 1 calc R . .
H24B H 0.1860 -0.0108 0.3577 0.081 Uiso 1 1 calc R . .
H24C H 0.0947 0.0255 0.2848 0.081 Uiso 1 1 calc R . .
C25 C 0.0610(2) 0.1193(3) -0.06396(18) 0.0700(13) Uani 1 1 d DU . .
C26 C 0.2287(2) 0.7776(3) 0.2635(2) 0.0492(8) Uani 1 1 d . . .
C27 C 0.1686(2) 0.7712(3) 0.4879(2) 0.0465(8) Uani 1 1 d . . .
C28 C 0.1948(4) 0.6689(3) 0.4892(4) 0.0985(17) Uani 1 1 d U . .
H28A H 0.1463 0.6300 0.4477 0.148 Uiso 1 1 calc R . .
H28B H 0.2129 0.6418 0.5487 0.148 Uiso 1 1 calc R . .
H28C H 0.2429 0.6656 0.4722 0.148 Uiso 1 1 calc R . .

loop_
_atom_site_aniso_label
_atom_site_aniso_U_11
_atom_site_aniso_U_22
_atom_site_aniso_U_33
_atom_site_aniso_U_23
_atom_site_aniso_U_13
_atom_site_aniso_U_12
Zn1 0.02424(15) 0.02342(15) 0.01669(13) -0.00013(12) 0.00993(11) -0.00300(12)
S1 0.0324(4) 0.0371(4) 0.0221(3) -0.0043(3) 0.0134(3) -0.0088(3)
S2 0.0339(4) 0.0329(4) 0.0409(4) 0.0027(3) 0.0131(3) 0.0013(3)
F1 0.0310(13) 0.197(4) 0.105(3) -0.085(3) 0.0278(15) -0.017(2)
F2 0.0522(14) 0.151(3) 0.0454(14) -0.0474(17) 0.0104(11) -0.0383(17)
F3 0.116(3) 0.126(3) 0.159(3) -0.030(3) 0.096(3) -0.078(2)
F1' 0.0522(14) 0.151(3) 0.0454(14) -0.0474(17) 0.0104(11) -0.0383(17)
F2' 0.116(3) 0.126(3) 0.159(3) -0.030(3) 0.096(3) -0.078(2)
F3' 0.0310(13) 0.197(4) 0.105(3) -0.085(3) 0.0278(15) -0.017(2)
F4 0.122(2) 0.092(2) 0.0441(13) -0.0161(13) -0.0008(13) 0.0097(16)
F5 0.0685(14) 0.0590(15) 0.0921(16) 0.0345(13) 0.0278(13) 0.0269(11)
F6 0.0383(12) 0.135(2) 0.0977(18) 0.0343(17) 0.0223(12) -0.0065(13)
O1 0.0383(11) 0.0398(12) 0.0223(9) -0.0068(8) 0.0146(8) -0.0085(9)
O2 0.0595(14) 0.0419(13) 0.0333(11) -0.0052(10) 0.0239(10) 0.0029(10)
O3 0.0662(14) 0.0438(13) 0.0351(11) 0.0099(10) 0.0252(10) -0.0008(11)
O4 0.0639(16) 0.0362(13) 0.0639(15) 0.0169(12) 0.0072(12) 0.0022(11)
O5 0.0541(16) 0.077(2) 0.110(2) 0.0278(17) 0.0537(16) 0.0170(14)
O6 0.0825(19) 0.0691(19) 0.0525(15) -0.0245(14) 0.0180(14) -0.0010(15)
N1 0.0229(11) 0.0194(11) 0.0179(9) 0.0004(8) 0.0100(8) 0.0008(8)
N2 0.0225(10) 0.0223(11) 0.0171(9) 0.0016(9) 0.0083(8) 0.0005(8)
N3 0.0279(11) 0.0177(11) 0.0192(10) -0.0003(8) 0.0122(8) -0.0002(8)
N4 0.0216(11) 0.0267(12) 0.0189(10) 0.0034(9) 0.0103(8) 0.0036(9)
N5 0.0298(12) 0.0326(13) 0.0249(11) 0.0025(10) 0.0127(10) -0.0026(10)
N6 0.0436(17) 0.0475(19) 0.074(2) -0.0130(16) 0.0169(15) -0.0046(14)
C1 0.0259(13) 0.0194(13) 0.0193(11) 0.0022(10) 0.0118(10) -0.0006(10)
C2 0.0317(14) 0.0214(13) 0.0206(12) -0.0011(10) 0.0146(11) -0.0010(10)
C3 0.0282(14) 0.0222(13) 0.0192(12) -0.0002(10) 0.0086(10) -0.0059(10)
C4 0.0222(12) 0.0218(13) 0.0210(12) 0.0033(10) 0.0082(10) -0.0012(10)
C5 0.0243(13) 0.0176(12) 0.0211(12) 0.0023(10) 0.0113(10) 0.0000(10)
C6 0.0216(12) 0.0227(14) 0.0226(11) -0.0020(10) 0.0097(10) 0.0006(10)
C7 0.0294(14) 0.0222(13) 0.0196(12) -0.0007(10) 0.0137(10) 0.0003(10)
C8 0.0240(13) 0.0248(14) 0.0165(11) -0.0018(10) 0.0082(10) -0.0016(10)
C9 0.0313(14) 0.0298(15) 0.0252(13) -0.0021(11) 0.0176(11) -0.0011(11)
C10 0.0370(15) 0.0309(15) 0.0249(13) 0.0057(11) 0.0185(12) -0.0019(12)
C11 0.0333(15) 0.0226(14) 0.0255(13) 0.0053(11) 0.0142(11) 0.0014(11)
C12 0.0212(12) 0.0242(13) 0.0197(12) 0.0022(10) 0.0070(10) 0.0009(10)
C13 0.0257(13) 0.0240(14) 0.0227(12) 0.0029(10) 0.0110(10) 0.0044(10)
C14 0.0266(13) 0.0287(14) 0.0205(12) -0.0003(11) 0.0123(10) 0.0049(11)
C15 0.0346(14) 0.0197(13) 0.0244(13) 0.0021(11) 0.0146(11) 0.0041(11)
C16 0.0409(16) 0.0245(14) 0.0278(13) 0.0072(11) 0.0178(12) 0.0048(12)
C17 0.0452(17) 0.0251(15) 0.0358(15) 0.0009(12) 0.0208(13) 0.0093(12)
C18 0.0493(18) 0.0208(14) 0.0315(14) -0.0001(12) 0.0180(13) -0.0029(12)
C19 0.0202(13) 0.0398(16) 0.0249(13) 0.0055(12) 0.0087(10) 0.0066(11)
C20 0.0275(14) 0.0428(18) 0.0243(13) 0.0034(12) 0.0073(11) 0.0042(12)
C21 0.0310(15) 0.0458(18) 0.0349(15) 0.0068(14) 0.0154(12) 0.0149(13)
C22 0.0221(14) 0.0473(19) 0.0321(14) 0.0081(13) 0.0096(11) 0.0012(12)
C23 0.0339(15) 0.0318(16) 0.0306(14) -0.0014(12) 0.0158(12) -0.0040(12)
C24 0.070(2) 0.059(2) 0.0476(19) -0.0065(17) 0.0378(18) -0.0271(19)
C25 0.053(2) 0.103(4) 0.060(2) -0.041(2) 0.030(2) -0.038(2)
C26 0.052(2) 0.048(2) 0.0448(19) 0.0090(16) 0.0180(16) 0.0071(16)
C27 0.0432(19) 0.045(2) 0.0475(19) -0.0024(16) 0.0158(15) -0.0005(15)
C28 0.154(5) 0.053(3) 0.121(4) 0.025(3) 0.090(4) 0.032(3)

loop_
_atom_type_symbol
_atom_type_description
_atom_type_scat_dispersion_real
_atom_type_scat_dispersion_imag
_atom_type_scat_source
C C 0.0033 0.0016 'International Tables Vol C Tables 4.2.6.8 and 6.1.1.4'
H H 0.0000 0.0000 'International Tables Vol C Tables 4.2.6.8 and 6.1.1.4'
N N 0.0061 0.0033 'International Tables Vol C Tables 4.2.6.8 and 6.1.1.4'
O O 0.0106 0.0060 'International Tables Vol C Tables 4.2.6.8 and 6.1.1.4'
F F 0.0171 0.0103 'International Tables Vol C Tables 4.2.6.8 and 6.1.1.4'
S S 0.1246 0.1234 'International Tables Vol C Tables 4.2.6.8 and 6.1.1.4'
Zn Zn 0.2839 1.4301 'International Tables Vol C Tables 4.2.6.8 and 6.1.1.4'

loop_
_geom_angle_atom_site_label_1
_geom_angle_atom_site_label_2
_geom_angle_atom_site_label_3
_geom_angle
N2 Zn1 N1 88.62(8)
N2 Zn1 N5 177.25(8)
N1 Zn1 N5 94.13(8)
N2 Zn1 O1 91.70(7)
N1 Zn1 O1 177.21(8)
N5 Zn1 O1 85.55(8)
N2 Zn1 N4 80.26(8)
N1 Zn1 N4 76.40(7)
N5 Zn1 N4 100.48(8)
O1 Zn1 N4 106.39(7)
N2 Zn1 N3 75.68(7)
N1 Zn1 N3 77.87(7)
N5 Zn1 N3 104.78(8)
O1 Zn1 N3 99.53(7)
N4 Zn1 N3 144.92(7)
O3 S1 O2 115.50(13)
O3 S1 O1 114.33(12)
O2 S1 O1 114.18(12)
O3 S1 C25 104.87(15)
O2 S1 C25 103.45(14)
O1 S1 C25 102.38(12)
O4 S2 O5 115.37(17)
O4 S2 O6 114.85(17)
O5 S2 O6 114.31(18)
O4 S2 C26 103.47(15)
O5 S2 C26 103.54(16)
O6 S2 C26 103.01(16)
S1 O1 Zn1 144.45(12)
C1 N1 C5 121.4(2)
C1 N1 Zn1 118.05(16)
C5 N1 Zn1 120.50(16)
C12 N2 C8 121.8(2)
C12 N2 Zn1 118.84(16)
C8 N2 Zn1 119.36(16)
C6 N3 C7 109.00(18)
C6 N3 C15 110.59(18)
C7 N3 C15 112.06(18)
C6 N3 Zn1 104.33(13)
C7 N3 Zn1 100.09(13)
C15 N3 Zn1 119.86(14)
C14 N4 C13 109.09(19)
C14 N4 C19 111.06(18)
C13 N4 C19 111.34(18)
C14 N4 Zn1 101.73(14)
C13 N4 Zn1 104.32(13)
C19 N4 Zn1 118.55(15)
C23 N5 Zn1 174.7(2)
N1 C1 C2 120.6(2)
N1 C1 C14 115.5(2)
C2 C1 C14 123.9(2)
C1 C2 C3 118.4(2)
C1 C2 H2 120.8
C3 C2 H2 120.8
C2 C3 C4 120.3(2)
C2 C3 H3 119.8
C4 C3 H3 119.8
C5 C4 C3 118.2(2)
C5 C4 H4 120.9
C3 C4 H4 120.9
N1 C5 C4 120.7(2)
N1 C5 C6 115.7(2)
C4 C5 C6 123.1(2)
N3 C6 C5 114.40(19)
N3 C6 H6A 108.7
C5 C6 H6A 108.7
N3 C6 H6B 108.7
C5 C6 H6B 108.7
H6A C6 H6B 107.6
N3 C7 C8 111.55(19)
N3 C7 H7A 109.3
C8 C7 H7A 109.3
N3 C7 H7B 109.3
C8 C7 H7B 109.3
H7A C7 H7B 108.0
N2 C8 C9 120.6(2)
N2 C8 C7 115.3(2)
C9 C8 C7 124.1(2)
C8 C9 C10 118.4(2)
C8 C9 H9 120.8
C10 C9 H9 120.8
C11 C10 C9 120.3(2)
C11 C10 H10 119.8
C9 C10 H10 119.8
C10 C11 C12 118.5(2)
C10 C11 H11 120.8
C12 C11 H11 120.8
N2 C12 C11 120.1(2)
N2 C12 C13 116.4(2)
C11 C12 C13 122.9(2)
N4 C13 C12 115.0(2)
N4 C13 H13A 108.5
C12 C13 H13A 108.5
N4 C13 H13B 108.5
C12 C13 H13B 108.5
H13A C13 H13B 107.5
N4 C14 C1 111.68(19)
N4 C14 H14A 109.3
C1 C14 H14A 109.3
N4 C14 H14B 109.3
C1 C14 H14B 109.3
H14A C14 H14B 107.9
N3 C15 C18 110.3(2)
N3 C15 C17 111.6(2)
C18 C15 C17 109.3(2)
N3 C15 C16 108.10(19)
C18 C15 C16 108.0(2)
C17 C15 C16 109.4(2)
C15 C16 H16A 109.5
C15 C16 H16B 109.5
H16A C16 H16B 109.5
C15 C16 H16C 109.5
H16A C16 H16C 109.5
H16B C16 H16C 109.5
C15 C17 H17A 109.5
C15 C17 H17B 109.5
H17A C17 H17B 109.5
C15 C17 H17C 109.5
H17A C17 H17C 109.5
H17B C17 H17C 109.5
C15 C18 H18A 109.5
C15 C18 H18B 109.5
H18A C18 H18B 109.5
C15 C18 H18C 109.5
H18A C18 H18C 109.5
H18B C18 H18C 109.5
C22 C19 C21 109.7(2)
C22 C19 N4 109.5(2)
C21 C19 N4 112.1(2)
C22 C19 C20 107.8(2)
C21 C19 C20 109.6(2)
N4 C19 C20 108.0(2)
C19 C20 H20A 109.5
C19 C20 H20B 109.5
H20A C20 H20B 109.5
C19 C20 H20C 109.5
H20A C20 H20C 109.5
H20B C20 H20C 109.5
C19 C21 H21A 109.5
C19 C21 H21B 109.5
H21A C21 H21B 109.5
C19 C21 H21C 109.5
H21A C21 H21C 109.5
H21B C21 H21C 109.5
C19 C22 H22A 109.5
C19 C22 H22B 109.5
H22A C22 H22B 109.5
C19 C22 H22C 109.5
H22A C22 H22C 109.5
H22B C22 H22C 109.5
N5 C23 C24 178.7(3)
C23 C24 H24A 109.5
C23 C24 H24B 109.5
H24A C24 H24B 109.5
C23 C24 H24C 109.5
H24A C24 H24C 109.5
H24B C24 H24C 109.5
F1 C25 F3' 62.4(17)
F1 C25 F2' 126.2(18)
F3' C25 F2' 91.7(19)
F3' C25 F1' 95(2)
F2' C25 F1' 123(2)
F1 C25 F3 105.6(3)
F2' C25 F3 65.7(19)
F1' C25 F3 138.0(15)
F1 C25 F2 108.7(3)
F3' C25 F2 119.9(13)
F1' C25 F2 87.3(12)
F3 C25 F2 107.9(3)
F1 C25 S1 113.7(2)
F3' C25 S1 127.2(12)
F2' C25 S1 119.2(15)
F1' C25 S1 100.2(14)
F3 C25 S1 109.5(2)
F2 C25 S1 111.1(2)
F4 C26 F6 106.5(3)
F4 C26 F5 106.6(3)
F6 C26 F5 107.5(3)
F4 C26 S2 111.8(3)
F6 C26 S2 112.0(2)
F5 C26 S2 112.1(3)
N6 C27 C28 179.5(4)
C27 C28 H28A 109.5
C27 C28 H28B 109.5
H28A C28 H28B 109.5
C27 C28 H28C 109.5
H28A C28 H28C 109.5
H28B C28 H28C 109.5

loop_
_geom_bond_atom_site_label_1
_geom_bond_atom_site_label_2
_geom_bond_distance
Zn1 N2 2.0277(19)
Zn1 N1 2.0501(19)
Zn1 N5 2.096(2)
Zn1 O1 2.1354(17)
Zn1 N4 2.307(2)
Zn1 N3 2.366(2)
S1 O3 1.420(2)
S1 O2 1.428(2)
S1 O1 1.4572(17)
S1 C25 1.796(3)
S2 O4 1.417(2)
S2 O5 1.419(2)
S2 O6 1.422(2)
S2 C26 1.807(3)
F1 C25 1.312(3)
F2 C25 1.326(2)
F3 C25 1.324(3)
F1' C25 1.322(3)
F2' C25 1.319(3)
F3' C25 1.318(3)
F4 C26 1.312(4)
F5 C26 1.322(4)
F6 C26 1.319(4)
N1 C1 1.335(3)
N1 C5 1.336(3)
N2 C12 1.334(3)
N2 C8 1.336(3)
N3 C6 1.490(3)
N3 C7 1.491(3)
N3 C15 1.517(3)
N4 C14 1.493(3)
N4 C13 1.494(3)
N4 C19 1.530(3)
N5 C23 1.132(3)
N6 C27 1.114(4)
C1 C2 1.381(3)
C1 C14 1.509(3)
C2 C3 1.384(4)
C2 H2 0.9500
C3 C4 1.384(3)
C3 H3 0.9500
C4 C5 1.381(3)
C4 H4 0.9500
C5 C6 1.503(3)
C6 H6A 0.9900
C6 H6B 0.9900
C7 C8 1.511(3)
C7 H7A 0.9900
C7 H7B 0.9900
C8 C9 1.377(3)
C9 C10 1.384(4)
C9 H9 0.9500
C10 C11 1.381(4)
C10 H10 0.9500
C11 C12 1.386(3)
C11 H11 0.9500
C12 C13 1.512(3)
C13 H13A 0.9900
C13 H13B 0.9900
C14 H14A 0.9900
C14 H14B 0.9900
C15 C18 1.518(4)
C15 C17 1.529(4)
C15 C16 1.531(3)
C16 H16A 0.9800
C16 H16B 0.9800
C16 H16C 0.9800
C17 H17A 0.9800
C17 H17B 0.9800
C17 H17C 0.9800
C18 H18A 0.9800
C18 H18B 0.9800
C18 H18C 0.9800
C19 C22 1.523(4)
C19 C21 1.527(4)
C19 C20 1.538(3)
C20 H20A 0.9800
C20 H20B 0.9800
C20 H20C 0.9800
C21 H21A 0.9800
C21 H21B 0.9800
C21 H21C 0.9800
C22 H22A 0.9800
C22 H22B 0.9800
C22 H22C 0.9800
C23 C24 1.446(4)
C24 H24A 0.9800
C24 H24B 0.9800
C24 H24C 0.9800
C27 C28 1.444(5)
C28 H28A 0.9800
C28 H28B 0.9800
C28 H28C 0.9800

loop_
_geom_torsion_atom_site_label_1
_geom_torsion_atom_site_label_2
_geom_torsion_atom_site_label_3
_geom_torsion_atom_site_label_4
_geom_torsion
O3 S1 O1 Zn1 -47.4(3)
O2 S1 O1 Zn1 88.8(2)
C25 S1 O1 Zn1 -160.2(2)
N2 Zn1 O1 S1 17.0(2)
N5 Zn1 O1 S1 -163.1(2)
N4 Zn1 O1 S1 97.3(2)
N3 Zn1 O1 S1 -58.8(2)
N2 Zn1 N1 C1 104.87(18)
N5 Zn1 N1 C1 -75.24(18)
N4 Zn1 N1 C1 24.55(17)
N3 Zn1 N1 C1 -179.49(18)
N2 Zn1 N1 C5 -77.20(18)
N5 Zn1 N1 C5 102.69(18)
N4 Zn1 N1 C5 -157.52(19)
N3 Zn1 N1 C5 -1.56(17)
N1 Zn1 N2 C12 -78.26(18)
O1 Zn1 N2 C12 104.52(18)
N4 Zn1 N2 C12 -1.82(17)
N3 Zn1 N2 C12 -156.08(19)
N1 Zn1 N2 C8 102.57(18)
N5 Zn1 N2 C8 -75.2(18)
O1 Zn1 N2 C8 -74.66(18)
N4 Zn1 N2 C8 179.00(18)
N3 Zn1 N2 C8 24.74(17)
N2 Zn1 N3 C6 78.03(14)
N1 Zn1 N3 C6 -13.66(14)
N5 Zn1 N3 C6 -104.77(14)
O1 Zn1 N3 C6 167.35(13)
N4 Zn1 N3 C6 29.89(19)
N2 Zn1 N3 C7 -34.72(14)
N1 Zn1 N3 C7 -126.41(15)
N5 Zn1 N3 C7 142.47(14)
O1 Zn1 N3 C7 54.60(14)
N4 Zn1 N3 C7 -82.87(17)
N2 Zn1 N3 C15 -157.54(17)
N1 Zn1 N3 C15 110.77(16)
N5 Zn1 N3 C15 19.65(17)
O1 Zn1 N3 C15 -68.22(16)
N4 Zn1 N3 C15 154.31(15)
N2 Zn1 N4 C14 -124.72(15)
N1 Zn1 N4 C14 -33.78(14)
N5 Zn1 N4 C14 57.97(15)
O1 Zn1 N4 C14 146.37(14)
N3 Zn1 N4 C14 -77.65(18)
N2 Zn1 N4 C13 -11.28(14)
N1 Zn1 N4 C13 79.66(14)
N5 Zn1 N4 C13 171.41(14)
O1 Zn1 N4 C13 -100.19(14)
N3 Zn1 N4 C13 35.79(19)
N2 Zn1 N4 C19 113.22(16)
N1 Zn1 N4 C19 -155.84(17)
N5 Zn1 N4 C19 -64.09(16)
O1 Zn1 N4 C19 24.32(17)
N3 Zn1 N4 C19 160.29(14)
C5 N1 C1 C2 -5.0(3)
Zn1 N1 C1 C2 172.92(17)
C5 N1 C1 C14 173.8(2)
Zn1 N1 C1 C14 -8.3(3)
N1 C1 C2 C3 -1.2(3)
C14 C1 C2 C3 -179.9(2)
C1 C2 C3 C4 4.6(4)
C2 C3 C4 C5 -2.1(4)
C1 N1 C5 C4 7.6(3)
Zn1 N1 C5 C4 -170.22(17)
C1 N1 C5 C6 -164.7(2)
Zn1 N1 C5 C6 17.4(3)
C3 C4 C5 N1 -4.0(3)
C3 C4 C5 C6 167.8(2)
C7 N3 C6 C5 132.4(2)
C15 N3 C6 C5 -104.0(2)
Zn1 N3 C6 C5 26.1(2)
N1 C5 C6 N3 -30.7(3)
C4 C5 C6 N3 157.2(2)
C6 N3 C7 C8 -67.6(2)
C15 N3 C7 C8 169.65(19)
Zn1 N3 C7 C8 41.5(2)
C12 N2 C8 C9 -4.8(3)
Zn1 N2 C8 C9 174.30(18)
C12 N2 C8 C7 173.2(2)
Zn1 N2 C8 C7 -7.6(3)
N3 C7 C8 N2 -27.9(3)
N3 C7 C8 C9 150.1(2)
N2 C8 C9 C10 -0.3(4)
C7 C8 C9 C10 -178.2(2)
C8 C9 C10 C11 3.8(4)
C9 C10 C11 C12 -2.4(4)
C8 N2 C12 C11 6.3(3)
Zn1 N2 C12 C11 -172.83(18)
C8 N2 C12 C13 -165.5(2)
Zn1 N2 C12 C13 15.4(3)
C10 C11 C12 N2 -2.6(4)
C10 C11 C12 C13 168.6(2)
C14 N4 C13 C12 130.1(2)
C19 N4 C13 C12 -107.0(2)
Zn1 N4 C13 C12 22.0(2)
N2 C12 C13 N4 -26.4(3)
C11 C12 C13 N4 162.1(2)
C13 N4 C14 C1 -69.9(3)
C19 N4 C14 C1 167.0(2)
Zn1 N4 C14 C1 39.9(2)
N1 C1 C14 N4 -25.3(3)
C2 C1 C14 N4 153.5(2)
C6 N3 C15 C18 172.33(19)
C7 N3 C15 C18 -65.8(3)
Zn1 N3 C15 C18 50.9(2)
C6 N3 C15 C17 -65.9(2)
C7 N3 C15 C17 55.9(3)
Zn1 N3 C15 C17 172.69(16)
C6 N3 C15 C16 54.5(2)
C7 N3 C15 C16 176.3(2)
Zn1 N3 C15 C16 -66.9(2)
C14 N4 C19 C22 -70.8(3)
C13 N4 C19 C22 167.4(2)
Zn1 N4 C19 C22 46.4(2)
C14 N4 C19 C21 51.2(3)
C13 N4 C19 C21 -70.6(3)
Zn1 N4 C19 C21 168.42(16)
C14 N4 C19 C20 172.1(2)
C13 N4 C19 C20 50.3(3)
Zn1 N4 C19 C20 -70.7(2)
O3 S1 C25 F1 -66.4(4)
O2 S1 C25 F1 172.2(3)
O1 S1 C25 F1 53.3(3)
O3 S1 C25 F3' -139(2)
O2 S1 C25 F3' 100(2)
O1 S1 C25 F3' -19(2)
O3 S1 C25 F2' 103(2)
O2 S1 C25 F2' -18(2)
O1 S1 C25 F2' -137(2)
O3 S1 C25 F1' -34.4(14)
O2 S1 C25 F1' -155.9(13)
O1 S1 C25 F1' 85.2(13)
O3 S1 C25 F3 175.7(3)
O2 S1 C25 F3 54.3(3)
O1 S1 C25 F3 -64.6(3)
O3 S1 C25 F2 56.6(3)
O2 S1 C25 F2 -64.8(3)
O1 S1 C25 F2 176.3(3)
O4 S2 C26 F4 -61.0(3)
O5 S2 C26 F4 59.7(3)
O6 S2 C26 F4 179.1(3)
O4 S2 C26 F6 58.5(3)
O5 S2 C26 F6 179.2(3)
O6 S2 C26 F6 -61.5(3)
O4 S2 C26 F5 179.4(2)
O5 S2 C26 F5 -59.8(3)
O6 S2 C26 F5 59.5(3)
